data_1554526
loop_
_publ_author_name
'Ma, Qiaoning'
'Yang, Xiaodi'
'Lei, Xinsheng'
'Lin, Guo-Qiang'

_publ_section_title
;
 A highly enantioselective synthetic method towards the \a2c-adrenoceptor
 antagonist ORM-10921
;
_journal_issue 6
_journal_name_full 'Organic Chemistry Frontiers'
_journal_page_first 773
_journal_paper_doi 10.1039/C8QO01166D
_journal_volume 6
_journal_year 2019
_chemical_formula_sum 'C21 H28 N2 O8'
_chemical_formula_weight 436.45
_space_group_crystal_system monoclinic
_space_group_IT_number 4
_space_group_name_Hall 'P 2yb'
_space_group_name_H-M_alt 'P 1 21 1'
_atom_sites_solution_hydrogens geom
_audit_creation_method SHELXL-2014/7
_audit_update_record
;
2017-12-20 deposited with the CCDC.
2019-01-30 downloaded from the CCDC.
;
_cell_angle_alpha 90
_cell_angle_beta 96.533(4)
_cell_angle_gamma 90
_cell_formula_units_Z 2
_cell_length_a 11.4833(6)
_cell_length_b 7.3773(5)
_cell_length_c 13.1160(7)
_cell_measurement_temperature 173(2)
_cell_volume 1103.92(11)
_computing_structure_refinement 'SHELXL-2014/7 (Sheldrick, 2014)'
_diffrn_ambient_temperature 173(2)
_diffrn_measured_fraction_theta_full 0.916
_diffrn_measured_fraction_theta_max 0.916
_diffrn_radiation_type CuK\a
_diffrn_radiation_wavelength 1.54178
_diffrn_reflns_av_R_equivalents 0.2527
_diffrn_reflns_av_unetI/netI 0.1527
_diffrn_reflns_Laue_measured_fraction_full 0.916
_diffrn_reflns_Laue_measured_fraction_max 0.916
_diffrn_reflns_limit_h_max 13
_diffrn_reflns_limit_h_min -11
_diffrn_reflns_limit_k_max 7
_diffrn_reflns_limit_k_min -8
_diffrn_reflns_limit_l_max 15
_diffrn_reflns_limit_l_min -14
_diffrn_reflns_number 5125
_diffrn_reflns_point_group_measured_fraction_full 0.706
_diffrn_reflns_point_group_measured_fraction_max 0.706
_diffrn_reflns_theta_full 67.492
_diffrn_reflns_theta_max 67.492
_diffrn_reflns_theta_min 3.874
_exptl_absorpt_coefficient_mu 0.849
_exptl_crystal_density_diffrn 1.313
_exptl_crystal_F_000 464
_exptl_crystal_size_max 0.700
_exptl_crystal_size_mid 0.350
_exptl_crystal_size_min 0.160
_refine_diff_density_max 0.777
_refine_diff_density_min -0.849
_refine_diff_density_rms 0.203
_refine_ls_abs_structure_details
;
 Classical Flack method preferred over Parsons because s.u. lower.
;
_refine_ls_abs_structure_Flack 1.7(7)
_refine_ls_extinction_method none
_refine_ls_goodness_of_fit_ref 1.408
_refine_ls_hydrogen_treatment constr
_refine_ls_matrix_type full
_refine_ls_number_parameters 284
_refine_ls_number_reflns 2812
_refine_ls_number_restraints 8
_refine_ls_restrained_S_all 1.405
_refine_ls_R_factor_all 0.1605
_refine_ls_R_factor_gt 0.1491
_refine_ls_shift/su_max 0.156
_refine_ls_shift/su_mean 0.027
_refine_ls_structure_factor_coef Fsqd
_refine_ls_weighting_details 'w=1/[\s^2^(Fo^2^)+(0.2000P)^2^] where P=(Fo^2^+2Fc^2^)/3'
_refine_ls_weighting_scheme calc
_refine_ls_wR_factor_gt 0.3396
_refine_ls_wR_factor_ref 0.3552
_reflns_Friedel_coverage 0.422
_reflns_Friedel_fraction_full 0.457
_reflns_Friedel_fraction_max 0.457
_reflns_number_gt 2219
_reflns_number_total 2812
_reflns_threshold_expression 'I > 2\s(I)'
_cod_data_source_file c8qo01166d2.cif
_cod_data_source_block cu_60408aa
_cod_original_sg_symbol_H-M 'P 21'
_cod_database_code 1554526
_shelx_shelxl_version_number 2014/7
_shelx_space_group_comment
;
The symmetry employed for this shelxl refinement is uniquely defined
by the following loop, which should always be used as a source of
symmetry information in preference to the above space-group names.
They are only intended as comments.
;
_shelx_estimated_absorpt_t_min 0.588
_shelx_estimated_absorpt_t_max 0.876

loop_
_space_group_symop_operation_xyz
'x, y, z'
'-x, y+1/2, -z'

loop_
_atom_site_label
_atom_site_type_symbol
_atom_site_fract_x
_atom_site_fract_y
_atom_site_fract_z
_atom_site_U_iso_or_equiv
_atom_site_adp_type
_atom_site_occupancy
_atom_site_site_symmetry_order
_atom_site_calc_flag
_atom_site_refinement_flags_posn
_atom_site_refinement_flags_adp
N1 N 0.8909(7) 0.4112(12) -0.1436(4) 0.0289(18) Uani 1 1 d . .
N2 N 0.3074(8) 0.6213(15) 0.6580(6) 0.038(2) Uani 1 1 d . .
O1 O 1.0796(6) 0.3571(13) -0.1016(4) 0.0380(19) Uani 1 1 d . .
O2 O 0.9622(7) 0.2688(12) 0.0117(5) 0.040(2) Uani 1 1 d . .
O3 O 0.7214(5) 0.5163(10) -0.2213(4) 0.0304(16) Uani 1 1 d . .
O4 O 0.6906(8) 0.0900(11) -0.1517(5) 0.044(2) Uani 1 1 d . .
O5 O 0.6157(6) 0.5543(12) 0.2875(4) 0.0379(18) Uani 1 1 d . .
O6 O 0.7439(7) 0.7084(13) 0.3970(5) 0.044(2) Uani 1 1 d . .
O7 O 0.2087(7) 0.6790(15) 0.6302(5) 0.053(2) Uani 1 1 d . .
O8 O 0.3384(7) 0.5660(15) 0.7446(5) 0.048(2) Uani 1 1 d . .
C1 C 0.9739(9) 0.3412(15) -0.0722(6) 0.033(2) Uani 1 1 d . .
C2 C 0.9436(8) 0.4636(16) -0.2367(5) 0.031(2) Uani 1 1 d . .
H2 H 0.9181 0.5895 -0.2566 0.037 Uiso 1 1 calc R U
C3 C 1.0731(9) 0.4667(17) -0.1955(6) 0.038(3) Uani 1 1 d . .
H3A H 1.1215 0.4129 -0.2455 0.045 Uiso 1 1 calc R U
H3B H 1.1001 0.5922 -0.1799 0.045 Uiso 1 1 calc R U
C4 C 0.7675(7) 0.4385(12) -0.1464(5) 0.0211(18) Uani 1 1 d . .
C5 C 0.6954(8) 0.3715(16) -0.0625(5) 0.030(2) Uani 1 1 d . .
C6 C 0.7334(9) 0.4751(15) 0.0370(6) 0.032(2) Uani 1 1 d . .
H6A H 0.8104 0.4273 0.0669 0.038 Uiso 1 1 calc R U
H6B H 0.7446 0.6040 0.0196 0.038 Uiso 1 1 calc R U
C7 C 0.6493(9) 0.4660(15) 0.1190(6) 0.032(2) Uani 1 1 d . .
H7A H 0.5731 0.5206 0.0923 0.039 Uiso 1 1 calc R U
H7B H 0.6355 0.3379 0.1366 0.039 Uiso 1 1 calc R U
C8 C 0.7004(10) 0.5664(18) 0.2131(6) 0.040(3) Uani 1 1 d . .
H8A H 0.7758 0.5111 0.2413 0.048 Uiso 1 1 calc R U
H8B H 0.7145 0.6947 0.1963 0.048 Uiso 1 1 calc R U
C9 C 0.6491(9) 0.6360(16) 0.3766(6) 0.033(2) Uani 1 1 d . .
C10 C 0.5558(10) 0.6302(16) 0.4484(6) 0.035(2) Uani 1 1 d . .
C11 C 0.4378(8) 0.6238(16) 0.4128(6) 0.032(2) Uani 1 1 d . .
H11 H 0.4138 0.6201 0.3411 0.038 Uiso 1 1 calc R U
C12 C 0.3554(9) 0.6226(19) 0.4804(7) 0.041(3) Uani 1 1 d . .
H12 H 0.2742 0.6234 0.4562 0.050 Uiso 1 1 calc R U
C13 C 0.3922(8) 0.6204(15) 0.5837(6) 0.030(2) Uani 1 1 d . .
C14 C 0.5119(9) 0.6264(17) 0.6207(6) 0.035(2) Uani 1 1 d . .
H14 H 0.5365 0.6248 0.6923 0.042 Uiso 1 1 calc R U
C15 C 0.5914(9) 0.6345(17) 0.5521(7) 0.033(2) Uani 1 1 d . .
H15 H 0.6725 0.6432 0.5759 0.040 Uiso 1 1 calc R U
C16 C 0.9122(8) 0.3374(16) -0.3281(6) 0.034(2) Uani 1 1 d D .
H16 H 0.8248 0.3333 -0.3416 0.040 Uiso 1 1 calc R U
C17 C 0.9549(11) 0.1442(19) -0.3076(9) 0.053(3) Uani 1 1 d D U
H17A H 0.9303 0.1018 -0.2425 0.079 Uiso 1 1 calc R U
H17B H 1.0407 0.1410 -0.3035 0.079 Uiso 1 1 calc R U
H17C H 0.9214 0.0652 -0.3634 0.079 Uiso 1 1 calc R U
C18 C 0.9584(10) 0.418(2) -0.4239(6) 0.056(4) Uani 1 1 d . .
H18A H 1.0414 0.4485 -0.4079 0.083 Uiso 1 1 calc R U
H18B H 0.9137 0.5270 -0.4453 0.083 Uiso 1 1 calc R U
H18C H 0.9494 0.3282 -0.4795 0.083 Uiso 1 1 calc R U
C19 C 0.7097(8) 0.1647(14) -0.0519(6) 0.030(2) Uani 1 1 d . .
H19A H 0.7895 0.1344 -0.0197 0.036 Uiso 1 1 calc R U
H19B H 0.6521 0.1152 -0.0085 0.036 Uiso 1 1 calc R U
C20 C 0.7075(14) -0.096(2) -0.1531(9) 0.059(4) Uani 1 1 d . .
H20A H 0.6541 -0.1545 -0.1101 0.089 Uiso 1 1 calc R U
H20B H 0.7887 -0.1237 -0.1264 0.089 Uiso 1 1 calc R U
H20C H 0.6916 -0.1403 -0.2237 0.089 Uiso 1 1 calc R U
C21 C 0.5665(8) 0.4084(16) -0.1013(6) 0.033(2) Uani 1 1 d . .
H21A H 0.5501 0.3670 -0.1725 0.049 Uiso 1 1 calc R U
H21B H 0.5509 0.5388 -0.0979 0.049 Uiso 1 1 calc R U
H21C H 0.5160 0.3432 -0.0583 0.049 Uiso 1 1 calc R U

loop_
_atom_site_aniso_label
_atom_site_aniso_U_11
_atom_site_aniso_U_22
_atom_site_aniso_U_33
_atom_site_aniso_U_23
_atom_site_aniso_U_13
_atom_site_aniso_U_12
N1 0.035(4) 0.030(5) 0.018(3) 0.001(3) -0.010(3) 0.000(3)
N2 0.032(5) 0.038(6) 0.039(4) -0.001(3) -0.013(3) 0.001(4)
O1 0.028(4) 0.050(6) 0.033(3) 0.003(3) -0.012(2) 0.001(3)
O2 0.046(5) 0.040(5) 0.032(3) 0.009(3) -0.011(3) 0.001(3)
O3 0.028(3) 0.034(5) 0.027(2) -0.002(3) -0.008(2) 0.009(3)
O4 0.064(5) 0.027(5) 0.036(3) -0.001(3) -0.019(3) 0.007(3)
O5 0.037(4) 0.046(5) 0.031(3) -0.003(3) 0.000(2) -0.007(3)
O6 0.043(4) 0.047(6) 0.041(3) -0.006(3) -0.001(3) -0.008(4)
O7 0.034(4) 0.070(8) 0.052(4) 0.004(4) 0.001(3) 0.017(4)
O8 0.041(4) 0.071(7) 0.029(3) 0.006(3) -0.007(2) -0.010(4)
C1 0.037(5) 0.025(6) 0.033(4) -0.008(4) -0.013(3) -0.011(4)
C2 0.029(5) 0.038(7) 0.024(3) 0.004(3) -0.003(3) -0.003(4)
C3 0.036(6) 0.046(8) 0.028(3) 0.003(4) -0.010(3) -0.001(5)
C4 0.028(5) 0.012(5) 0.021(3) -0.006(3) -0.010(3) 0.003(3)
C5 0.028(5) 0.035(7) 0.025(3) 0.003(3) -0.006(3) 0.015(4)
C6 0.040(5) 0.027(6) 0.027(3) -0.003(3) -0.005(3) -0.002(4)
C7 0.035(5) 0.030(7) 0.031(4) 0.008(4) -0.003(3) -0.001(4)
C8 0.040(6) 0.051(8) 0.030(4) 0.004(4) 0.005(3) 0.000(5)
C9 0.033(5) 0.036(6) 0.025(4) -0.001(4) -0.017(3) -0.004(4)
C10 0.046(6) 0.026(6) 0.031(4) 0.002(4) -0.012(4) 0.001(5)
C11 0.031(5) 0.031(6) 0.027(3) 0.007(3) -0.019(3) -0.007(4)
C12 0.031(5) 0.051(8) 0.038(4) -0.001(4) -0.018(4) 0.006(5)
C13 0.028(5) 0.028(6) 0.032(4) 0.001(4) -0.009(3) -0.002(4)
C14 0.027(5) 0.045(7) 0.029(4) -0.005(4) -0.017(3) 0.007(4)
C15 0.029(5) 0.025(6) 0.041(4) 0.002(4) -0.014(4) -0.003(4)
C16 0.020(4) 0.045(7) 0.033(4) -0.008(4) -0.008(3) 0.000(4)
C17 0.051(7) 0.050(9) 0.057(5) -0.029(6) 0.004(5) -0.002(6)
C18 0.038(6) 0.101(12) 0.026(4) -0.008(5) -0.005(3) -0.003(6)
C19 0.035(5) 0.021(6) 0.029(4) 0.000(3) -0.019(3) -0.004(4)
C20 0.077(9) 0.032(9) 0.060(6) -0.011(5) -0.026(6) -0.005(6)
C21 0.027(5) 0.033(6) 0.037(4) 0.005(4) 0.000(3) 0.003(4)

loop_
_atom_type_symbol
_atom_type_description
_atom_type_scat_dispersion_real
_atom_type_scat_dispersion_imag
_atom_type_scat_source
C C 0.0181 0.0091 'International Tables Vol C Tables 4.2.6.8 and 6.1.1.4'
H H 0.0000 0.0000 'International Tables Vol C Tables 4.2.6.8 and 6.1.1.4'
N N 0.0311 0.0180 'International Tables Vol C Tables 4.2.6.8 and 6.1.1.4'
O O 0.0492 0.0322 'International Tables Vol C Tables 4.2.6.8 and 6.1.1.4'

loop_
_geom_angle_atom_site_label_1
_geom_angle_atom_site_label_2
_geom_angle_atom_site_label_3
_geom_angle
C1 N1 C4 133.5(7)
C1 N1 C2 110.4(8)
C4 N1 C2 116.2(6)
O8 N2 O7 123.7(9)
O8 N2 C13 118.4(8)
O7 N2 C13 117.9(7)
C1 O1 C3 109.5(7)
C20 O4 C19 113.0(8)
C9 O5 C8 114.3(8)
O2 C1 O1 119.4(9)
O2 C1 N1 129.4(10)
O1 C1 N1 111.2(8)
N1 C2 C3 100.7(6)
N1 C2 C16 114.1(9)
C3 C2 C16 114.9(9)
N1 C2 H2 108.9
C3 C2 H2 108.9
C16 C2 H2 108.9
O1 C3 C2 104.1(8)
O1 C3 H3A 111.0
C2 C3 H3A 111.0
O1 C3 H3B 110.9
C2 C3 H3B 110.9
H3A C3 H3B 109.0
O3 C4 N1 115.5(8)
O3 C4 C5 121.0(8)
N1 C4 C5 123.5(6)
C4 C5 C6 109.0(9)
C4 C5 C21 106.5(6)
C6 C5 C21 111.4(8)
C4 C5 C19 108.9(8)
C6 C5 C19 113.6(7)
C21 C5 C19 107.2(9)
C7 C6 C5 115.9(8)
C7 C6 H6A 108.4
C5 C6 H6A 108.3
C7 C6 H6B 108.3
C5 C6 H6B 108.3
H6A C6 H6B 107.4
C8 C7 C6 109.8(8)
C8 C7 H7A 109.8
C6 C7 H7A 109.7
C8 C7 H7B 109.7
C6 C7 H7B 109.6
H7A C7 H7B 108.2
O5 C8 C7 107.0(8)
O5 C8 H8A 110.3
C7 C8 H8A 110.4
O5 C8 H8B 110.3
C7 C8 H8B 110.3
H8A C8 H8B 108.6
O6 C9 O5 123.6(9)
O6 C9 C10 124.0(8)
O5 C9 C10 112.4(8)
C15 C10 C11 120.2(10)
C15 C10 C9 117.8(9)
C11 C10 C9 122.0(7)
C12 C11 C10 120.3(7)
C12 C11 H11 119.8
C10 C11 H11 119.8
C11 C12 C13 118.8(9)
C11 C12 H12 120.6
C13 C12 H12 120.6
C12 C13 C14 121.3(10)
C12 C13 N2 120.5(9)
C14 C13 N2 118.2(7)
C15 C14 C13 118.7(7)
C15 C14 H14 120.7
C13 C14 H14 120.7
C14 C15 C10 120.6(9)
C14 C15 H15 119.7
C10 C15 H15 119.7
C17 C16 C2 112.9(7)
C17 C16 C18 111.8(10)
C2 C16 C18 109.6(10)
C17 C16 H16 107.5
C2 C16 H16 107.4
C18 C16 H16 107.4
C16 C17 H17A 109.5
C16 C17 H17B 109.5
H17A C17 H17B 109.5
C16 C17 H17C 109.4
H17A C17 H17C 109.5
H17B C17 H17C 109.5
C16 C18 H18A 109.5
C16 C18 H18B 109.5
H18A C18 H18B 109.5
C16 C18 H18C 109.4
H18A C18 H18C 109.5
H18B C18 H18C 109.5
O4 C19 C5 107.4(7)
O4 C19 H19A 110.2
C5 C19 H19A 110.3
O4 C19 H19B 110.2
C5 C19 H19B 110.2
H19A C19 H19B 108.5
O4 C20 H20A 109.5
O4 C20 H20B 109.4
H20A C20 H20B 109.5
O4 C20 H20C 109.4
H20A C20 H20C 109.5
H20B C20 H20C 109.5
C5 C21 H21A 109.5
C5 C21 H21B 109.5
H21A C21 H21B 109.5
C5 C21 H21C 109.5
H21A C21 H21C 109.5
H21B C21 H21C 109.5

loop_
_geom_bond_atom_site_label_1
_geom_bond_atom_site_label_2
_geom_bond_distance
N1 C1 1.359(12)
N1 C4 1.428(12)
N1 C2 1.475(11)
N2 O8 1.220(10)
N2 O7 1.226(12)
N2 C13 1.454(14)
O1 C1 1.319(14)
O1 C3 1.468(11)
O2 C1 1.245(13)
O3 C4 1.206(10)
O4 C20 1.384(18)
O4 C19 1.414(10)
O5 C9 1.333(11)
O5 C8 1.456(12)
O6 C9 1.215(13)
C2 C3 1.524(13)
C2 C16 1.528(12)
C2 H2 1.0000
C3 H3A 0.9900
C3 H3B 0.9900
C4 C5 1.533(13)
C5 C6 1.533(11)
C5 C21 1.534(12)
C5 C19 1.539(16)
C6 C7 1.526(14)
C6 H6A 0.9900
C6 H6B 0.9900
C7 C8 1.501(12)
C7 H7A 0.9900
C7 H7B 0.9900
C8 H8A 0.9900
C8 H8B 0.9900
C9 C10 1.505(16)
C10 C15 1.376(12)
C10 C11 1.383(15)
C11 C12 1.368(16)
C11 H11 0.9500
C12 C13 1.373(11)
C12 H12 0.9500
C13 C14 1.404(13)
C14 C15 1.354(16)
C14 H14 0.9500
C15 H15 0.9500
C16 C17 1.522(15)
C16 C18 1.536(15)
C16 H16 1.0000
C17 H17A 0.9800
C17 H17B 0.9800
C17 H17C 0.9800
C18 H18A 0.9800
C18 H18B 0.9800
C18 H18C 0.9800
C19 H19A 0.9900
C19 H19B 0.9900
C20 H20A 0.9800
C20 H20B 0.9800
C20 H20C 0.9800
C21 H21A 0.9800
C21 H21B 0.9800
C21 H21C 0.9800

loop_
_geom_torsion_atom_site_label_1
_geom_torsion_atom_site_label_2
_geom_torsion_atom_site_label_3
_geom_torsion_atom_site_label_4
_geom_torsion
C3 O1 C1 O2 -172.7(10)
C3 O1 C1 N1 7.3(11)
C4 N1 C1 O2 4.9(19)
C2 N1 C1 O2 -173.3(10)
C4 N1 C1 O1 -175.1(9)
C2 N1 C1 O1 6.6(12)
C1 N1 C2 C3 -16.6(12)
C4 N1 C2 C3 164.8(8)
C1 N1 C2 C16 107.1(9)
C4 N1 C2 C16 -71.5(11)
C1 O1 C3 C2 -17.5(10)
N1 C2 C3 O1 19.6(10)
C16 C2 C3 O1 -103.5(10)
C1 N1 C4 O3 175.5(10)
C2 N1 C4 O3 -6.3(12)
C1 N1 C4 C5 -5.8(16)
C2 N1 C4 C5 172.4(9)
O3 C4 C5 C6 -115.1(9)
N1 C4 C5 C6 66.2(11)
O3 C4 C5 C21 5.2(13)
N1 C4 C5 C21 -173.5(8)
O3 C4 C5 C19 120.5(8)
N1 C4 C5 C19 -58.2(10)
C4 C5 C6 C7 163.3(8)
C21 C5 C6 C7 46.0(12)
C19 C5 C6 C7 -75.1(11)
C5 C6 C7 C8 177.6(9)
C9 O5 C8 C7 179.3(9)
C6 C7 C8 O5 179.4(8)
C8 O5 C9 O6 -2.9(16)
C8 O5 C9 C10 176.4(9)
O6 C9 C10 C15 -28.4(18)
O5 C9 C10 C15 152.3(10)
O6 C9 C10 C11 150.5(12)
O5 C9 C10 C11 -28.8(15)
C15 C10 C11 C12 0.4(17)
C9 C10 C11 C12 -178.6(12)
C10 C11 C12 C13 -2.6(18)
C11 C12 C13 C14 2.5(19)
C11 C12 C13 N2 179.3(10)
O8 N2 C13 C12 158.5(12)
O7 N2 C13 C12 -22.0(17)
O8 N2 C13 C14 -24.6(16)
O7 N2 C13 C14 154.9(11)
C12 C13 C14 C15 0.0(17)
N2 C13 C14 C15 -176.9(11)
C13 C14 C15 C10 -2.4(17)
C11 C10 C15 C14 2.2(18)
C9 C10 C15 C14 -178.8(11)
N1 C2 C16 C17 -61.9(12)
C3 C2 C16 C17 53.7(12)
N1 C2 C16 C18 172.8(9)
C3 C2 C16 C18 -71.5(11)
C20 O4 C19 C5 176.6(10)
C4 C5 C19 O4 -48.6(9)
C6 C5 C19 O4 -170.3(8)
C21 C5 C19 O4 66.2(10)
